data_7114996
loop_
_publ_author_name
'Son, Seung Uk'
'Park, Kang Hyun'
'Lee, Seung Jung'
'Chung, Young Keun'
'Sweigart, Dwight A.'

_publ_section_title
;
 Synthesis of planar chiral tricarbonylcyclopentadienylmanganese complexes
 using a Mn(CO)3+ transfer reaction
;
_journal_issue 14
_journal_name_full 'Chemical Communications'
_journal_page_first 1290
_journal_paper_doi 10.1039/b102693n
_journal_year 2001
_chemical_formula_sum 'C26 H24 Mn O6 P'
_chemical_formula_weight 518.40
_chemical_name_systematic
; 
? 
;
_space_group_IT_number 19
_symmetry_space_group_name_Hall 'P 2ac 2ab'
_symmetry_space_group_name_H-M 'P 21 21 21'
_atom_sites_solution_hydrogens geom
_atom_sites_solution_primary direct
_atom_sites_solution_secondary difmap
_audit_creation_method SHELXL-97
_cell_angle_alpha 90.00
_cell_angle_beta 90.00
_cell_angle_gamma 90.00
_cell_formula_units_Z 4
_cell_length_a 7.6659(2)
_cell_length_b 17.7774(8)
_cell_length_c 18.6479(10)
_cell_measurement_temperature 293(2)
_cell_volume 2541.33(19)
_computing_structure_refinement 'SHELXL-97 (Sheldrick, 1997)'
_computing_structure_solution 'SHELXS-97 (Sheldrick, 1990)'
_diffrn_ambient_temperature 293(2)
_diffrn_measured_fraction_theta_full 0.829
_diffrn_measured_fraction_theta_max 0.829
_diffrn_radiation_monochromator graphite
_diffrn_radiation_source 'fine-focus sealed tube'
_diffrn_radiation_type MoK\a
_diffrn_radiation_wavelength 0.71073
_diffrn_reflns_av_R_equivalents 0.0000
_diffrn_reflns_av_sigmaI/netI 0.0320
_diffrn_reflns_limit_h_max 9
_diffrn_reflns_limit_h_min -9
_diffrn_reflns_limit_k_max 22
_diffrn_reflns_limit_k_min -23
_diffrn_reflns_limit_l_max 24
_diffrn_reflns_limit_l_min -24
_diffrn_reflns_number 4238
_diffrn_reflns_theta_full 27.48
_diffrn_reflns_theta_max 27.48
_diffrn_reflns_theta_min 2.47
_exptl_absorpt_coefficient_mu 0.155
_exptl_crystal_density_diffrn 0.339
_exptl_crystal_density_method 'not measured'
_exptl_crystal_F_000 268
_refine_diff_density_max 0.455
_refine_diff_density_min -0.436
_refine_diff_density_rms 0.106
_refine_ls_abs_structure_details 'Flack H D (1983), Acta Cryst. A39, 876-881'
_refine_ls_abs_structure_Flack 0.03(3)
_refine_ls_extinction_method none
_refine_ls_goodness_of_fit_ref 1.112
_refine_ls_hydrogen_treatment mixed
_refine_ls_matrix_type full
_refine_ls_number_parameters 307
_refine_ls_number_reflns 4238
_refine_ls_number_restraints 0
_refine_ls_restrained_S_all 1.112
_refine_ls_R_factor_all 0.0569
_refine_ls_R_factor_gt 0.0526
_refine_ls_shift/su_max 0.001
_refine_ls_shift/su_mean 0.000
_refine_ls_structure_factor_coef Fsqd
_refine_ls_weighting_details 'calc w=1/[\s^2^(Fo^2^)+(0.0687P)^2^+1.7932P] where P=(Fo^2^+2Fc^2^)/3'
_refine_ls_weighting_scheme calc
_refine_ls_wR_factor_gt 0.1398
_refine_ls_wR_factor_ref 0.1445
_reflns_number_gt 3965
_reflns_number_total 4238
_reflns_threshold_expression >2sigma(I)
_cod_data_source_file b102693n.txt
_cod_data_source_block no
_cod_database_code 7114996

loop_
_symmetry_equiv_pos_as_xyz
'x, y, z'
'-x+1/2, -y, z+1/2'
'x+1/2, -y+1/2, -z'
'-x, y+1/2, -z+1/2'

loop_
_atom_site_label
_atom_site_type_symbol
_atom_site_fract_x
_atom_site_fract_y
_atom_site_fract_z
_atom_site_U_iso_or_equiv
_atom_site_adp_type
_atom_site_occupancy
_atom_site_symmetry_multiplicity
_atom_site_calc_flag
_atom_site_refinement_flags
Mn1 Mn 0.22194(8) 0.50641(3) 0.85028(4) 0.04738(18) Uani 1 1 d .
P1 P 0.63190(13) 0.50919(6) 0.93158(5) 0.0448(2) Uani 1 1 d .
O1 O 0.4465(5) 0.6190(2) 0.71746(18) 0.0611(8) Uani 1 1 d .
O2 O 0.6314(4) 0.67312(15) 0.80214(17) 0.0518(7) Uani 1 1 d .
O3 O 1.0215(8) 0.7601(3) 0.7389(4) 0.122(2) Uani 1 1 d .
O4 O 0.0615(8) 0.3846(2) 0.9348(3) 0.1065(17) Uani 1 1 d .
O5 O 0.4487(7) 0.4054(2) 0.7672(3) 0.0956(15) Uani 1 1 d .
O6 O -0.0602(7) 0.5015(3) 0.7435(3) 0.1065(17) Uani 1 1 d .
C1 C 0.4036(5) 0.5967(2) 0.8403(2) 0.0441(8) Uani 1 1 d .
C2 C 0.4308(6) 0.5582(2) 0.9077(2) 0.0444(9) Uani 1 1 d .
C3 C 0.2713(6) 0.5663(2) 0.9476(2) 0.0525(10) Uani 1 1 d .
H3 H 0.2509 0.5474 0.9934 0.063 Uiso 1 1 calc R
C4 C 0.1506(7) 0.6075(2) 0.9060(3) 0.0596(12) Uani 1 1 d .
H4 H 0.0375 0.6201 0.9194 0.072 Uiso 1 1 calc R
C5 C 0.2325(6) 0.6263(2) 0.8400(3) 0.0512(10) Uani 1 1 d .
H5 H 0.1819 0.6535 0.8028 0.061 Uiso 1 1 calc R
C6 C 0.5341(6) 0.6089(2) 0.7823(2) 0.0467(9) Uani 1 1 d .
H6 H 0.6115 0.5652 0.7789 0.056 Uiso 1 1 calc R
C7 C 0.5680(8) 0.6346(3) 0.6602(3) 0.0737(14) Uani 1 1 d .
H7A H 0.5046 0.6434 0.6160 0.088 Uiso 1 1 calc R
H7B H 0.6438 0.5916 0.6531 0.088 Uiso 1 1 calc R
C8 C 0.6768(8) 0.7032(3) 0.6783(3) 0.0710(14) Uani 1 1 d .
H8A H 0.7648 0.7110 0.6416 0.085 Uiso 1 1 calc R
H8B H 0.6032 0.7475 0.6803 0.085 Uiso 1 1 calc R
C9 C 0.7626(6) 0.6904(2) 0.7497(3) 0.0560(11) Uani 1 1 d .
H9 H 0.8385 0.6463 0.7452 0.067 Uiso 1 1 calc R
C10 C 0.8746(9) 0.7562(3) 0.7846(5) 0.100(3) Uani 1 1 d .
H10A H 0.8106 0.8033 0.7846 0.120 Uiso 1 1 calc R
H10B H 0.9085 0.7439 0.8333 0.120 Uiso 1 1 calc R
C11 C 1.1385(12) 0.8172(5) 0.7575(7) 0.140(4) Uani 1 1 d .
H11A H 1.2358 0.8165 0.7251 0.168 Uiso 1 1 calc R
H11B H 1.1793 0.8092 0.8056 0.168 Uiso 1 1 calc R
H11C H 1.0808 0.8650 0.7546 0.168 Uiso 1 1 calc R
C12 C 0.7314(6) 0.5758(2) 0.9947(2) 0.0497(9) Uani 1 1 d .
C13 C 0.7100(8) 0.6528(3) 0.9878(3) 0.0673(13) Uani 1 1 d .
H13 H 0.6322 0.6722 0.9543 0.081 Uiso 1 1 calc R
C14 C 0.8072(10) 0.7013(3) 1.0319(4) 0.0863(19) Uani 1 1 d .
H14 H 0.7944 0.7530 1.0266 0.104 Uiso 1 1 calc R
C15 C 0.9167(10) 0.6751(4) 1.0811(4) 0.091(2) Uani 1 1 d .
H15 H 0.9745 0.7083 1.1115 0.109 Uiso 1 1 calc R
C16 C 0.9448(9) 0.5987(4) 1.0873(3) 0.0820(18) Uani 1 1 d .
H16 H 1.0261 0.5803 1.1198 0.098 Uiso 1 1 calc R
C17 C 0.8506(8) 0.5498(3) 1.0444(3) 0.0662(13) Uani 1 1 d .
H17 H 0.8680 0.4983 1.0492 0.079 Uiso 1 1 calc R
C18 C 0.5482(6) 0.4350(2) 0.9905(3) 0.0514(10) Uani 1 1 d .
C19 C 0.4794(7) 0.4478(3) 1.0584(3) 0.0597(11) Uani 1 1 d .
H19 H 0.4804 0.4962 1.0774 0.072 Uiso 1 1 calc R
C20 C 0.4090(9) 0.3888(4) 1.0981(3) 0.0766(16) Uani 1 1 d .
H20 H 0.3633 0.3976 1.1436 0.092 Uiso 1 1 calc R
C21 C 0.4076(10) 0.3163(3) 1.0690(4) 0.088(2) Uani 1 1 d .
H21 H 0.3574 0.2770 1.0947 0.105 Uiso 1 1 calc R
C22 C 0.4788(11) 0.3028(3) 1.0038(4) 0.087(2) Uani 1 1 d .
H22 H 0.4796 0.2542 0.9854 0.104 Uiso 1 1 calc R
C23 C 0.5518(8) 0.3621(3) 0.9635(3) 0.0676(14) Uani 1 1 d .
H23 H 0.6021 0.3525 0.9191 0.081 Uiso 1 1 calc R
C24 C 0.1245(8) 0.4312(3) 0.9003(3) 0.0659(13) Uani 1 1 d .
C25 C 0.3569(7) 0.4444(2) 0.7990(3) 0.0620(12) Uani 1 1 d .
C26 C 0.0510(7) 0.5027(3) 0.7854(3) 0.0680(13) Uani 1 1 d .

loop_
_atom_site_aniso_label
_atom_site_aniso_U_11
_atom_site_aniso_U_22
_atom_site_aniso_U_33
_atom_site_aniso_U_23
_atom_site_aniso_U_13
_atom_site_aniso_U_12
Mn1 0.0428(3) 0.0449(3) 0.0544(3) 0.0057(3) 0.0004(3) -0.0041(2)
P1 0.0438(5) 0.0512(5) 0.0393(4) -0.0003(4) 0.0038(4) 0.0019(4)
O1 0.0522(19) 0.084(2) 0.0472(18) 0.0056(14) -0.0034(15) -0.0068(15)
O2 0.0547(18) 0.0492(15) 0.0515(16) -0.0004(12) 0.0098(14) -0.0057(12)
O3 0.105(4) 0.129(4) 0.133(5) 0.008(3) -0.012(4) -0.049(3)
O4 0.118(4) 0.081(3) 0.121(4) 0.039(3) 0.012(4) -0.031(3)
O5 0.111(4) 0.082(3) 0.093(3) -0.028(2) 0.029(3) 0.000(3)
O6 0.108(4) 0.088(3) 0.123(4) 0.018(3) -0.061(3) -0.006(3)
C1 0.042(2) 0.0411(18) 0.049(2) 0.0043(15) 0.0032(18) -0.0011(14)
C2 0.044(2) 0.0443(19) 0.045(2) -0.0010(15) 0.0080(17) -0.0007(15)
C3 0.051(2) 0.056(2) 0.051(2) 0.0023(17) 0.009(2) 0.0001(18)
C4 0.047(3) 0.055(2) 0.077(3) -0.004(2) 0.012(2) 0.0049(18)
C5 0.043(2) 0.050(2) 0.060(3) 0.0084(17) 0.005(2) 0.0056(15)
C6 0.046(2) 0.0443(19) 0.050(2) 0.0037(16) 0.0057(18) 0.0001(15)
C7 0.073(4) 0.106(4) 0.042(3) 0.011(2) 0.002(2) -0.008(3)
C8 0.073(3) 0.075(3) 0.065(3) 0.023(2) 0.013(3) -0.006(2)
C9 0.057(3) 0.0455(19) 0.065(3) 0.0078(18) 0.012(2) -0.0052(17)
C10 0.076(4) 0.052(3) 0.171(8) 0.002(3) 0.042(5) -0.017(3)
C11 0.097(6) 0.101(5) 0.222(12) 0.037(6) -0.008(7) -0.040(5)
C12 0.040(2) 0.065(2) 0.044(2) -0.0027(17) 0.0058(18) -0.0083(17)
C13 0.069(3) 0.063(3) 0.071(3) -0.013(2) -0.005(3) 0.002(2)
C14 0.096(5) 0.068(3) 0.094(5) -0.030(3) 0.007(4) -0.006(3)
C15 0.086(5) 0.118(5) 0.068(4) -0.032(3) 0.000(4) -0.034(4)
C16 0.071(4) 0.129(5) 0.046(3) 0.003(3) -0.005(3) -0.027(3)
C17 0.065(3) 0.082(3) 0.052(3) 0.012(2) -0.005(2) -0.015(2)
C18 0.048(2) 0.054(2) 0.052(2) 0.0090(18) -0.0050(19) -0.0039(17)
C19 0.064(3) 0.063(3) 0.052(3) 0.007(2) 0.001(2) -0.011(2)
C20 0.072(4) 0.101(4) 0.057(3) 0.022(3) 0.001(3) -0.019(3)
C21 0.102(5) 0.067(3) 0.093(5) 0.029(3) -0.026(4) -0.028(3)
C22 0.113(5) 0.051(3) 0.097(5) 0.009(3) -0.024(4) -0.012(3)
C23 0.082(4) 0.056(3) 0.065(3) 0.007(2) -0.009(3) 0.009(2)
C24 0.064(3) 0.058(3) 0.075(3) 0.011(2) 0.003(3) -0.011(2)
C25 0.065(3) 0.051(2) 0.070(3) -0.008(2) 0.002(3) -0.004(2)
C26 0.070(3) 0.052(2) 0.082(3) 0.010(2) -0.023(3) -0.005(2)

loop_
_atom_type_symbol
_atom_type_description
_atom_type_scat_dispersion_real
_atom_type_scat_dispersion_imag
_atom_type_scat_source
C C 0.0033 0.0016 'International Tables Vol C Tables 4.2.6.8 and 6.1.1.4'
H H 0.0000 0.0000 'International Tables Vol C Tables 4.2.6.8 and 6.1.1.4'
Mn Mn 0.3368 0.7283 'International Tables Vol C Tables 4.2.6.8 and 6.1.1.4'
O O 0.0106 0.0060 'International Tables Vol C Tables 4.2.6.8 and 6.1.1.4'
P P 0.1023 0.0942 'International Tables Vol C Tables 4.2.6.8 and 6.1.1.4'

loop_
_geom_angle_atom_site_label_1
_geom_angle_atom_site_label_2
_geom_angle_atom_site_label_3
_geom_angle
C26 Mn1 C25 92.3(3)
C26 Mn1 C24 91.1(3)
C25 Mn1 C24 93.4(3)
C26 Mn1 C1 116.6(2)
C25 Mn1 C1 92.31(19)
C24 Mn1 C1 151.4(2)
C26 Mn1 C2 155.04(19)
C25 Mn1 C2 95.8(2)
C24 Mn1 C2 111.9(2)
C1 Mn1 C2 39.61(15)
C26 Mn1 C3 136.4(2)
C25 Mn1 C3 131.2(2)
C24 Mn1 C3 90.2(2)
C1 Mn1 C3 65.38(16)
C2 Mn1 C3 39.34(16)
C26 Mn1 C5 90.2(2)
C25 Mn1 C5 123.0(2)
C24 Mn1 C5 143.5(2)
C1 Mn1 C5 38.60(15)
C2 Mn1 C5 65.63(16)
C3 Mn1 C5 64.76(17)
C26 Mn1 C4 99.9(2)
C25 Mn1 C4 157.2(2)
C24 Mn1 C4 105.4(2)
C1 Mn1 C4 65.06(18)
C2 Mn1 C4 65.62(18)
C3 Mn1 C4 38.50(19)
C5 Mn1 C4 38.71(18)
C2 P1 C18 101.2(2)
C2 P1 C12 101.5(2)
C18 P1 C12 103.0(2)
C6 O1 C7 110.8(4)
C6 O2 C9 111.4(3)
C11 O3 C10 113.4(7)
C5 C1 C2 108.3(4)
C5 C1 C6 124.5(4)
C2 C1 C6 127.1(4)
C5 C1 Mn1 71.0(2)
C2 C1 Mn1 70.3(2)
C6 C1 Mn1 127.7(3)
C3 C2 C1 106.2(4)
C3 C2 P1 129.8(3)
C1 C2 P1 124.0(3)
C3 C2 Mn1 70.4(3)
C1 C2 Mn1 70.1(2)
P1 C2 Mn1 123.3(2)
C4 C3 C2 109.0(4)
C4 C3 Mn1 71.1(3)
C2 C3 Mn1 70.2(2)
C3 C4 C5 107.9(4)
C3 C4 Mn1 70.4(2)
C5 C4 Mn1 70.4(2)
C1 C5 C4 108.6(4)
C1 C5 Mn1 70.4(2)
C4 C5 Mn1 70.9(2)
O1 C6 O2 112.2(3)
O1 C6 C1 109.0(3)
O2 C6 C1 106.4(3)
O1 C7 C8 110.2(4)
C9 C8 C7 108.5(4)
O2 C9 C8 109.2(4)
O2 C9 C10 105.0(4)
C8 C9 C10 119.2(5)
O3 C10 C9 102.7(6)
C17 C12 C13 118.2(5)
C17 C12 P1 119.3(4)
C13 C12 P1 121.9(4)
C12 C13 C14 119.3(6)
C15 C14 C13 121.6(6)
C14 C15 C16 120.1(5)
C15 C16 C17 119.3(6)
C12 C17 C16 121.5(6)
C23 C18 C19 119.3(4)
C23 C18 P1 116.6(4)
C19 C18 P1 124.1(3)
C18 C19 C20 120.5(5)
C19 C20 C21 119.4(6)
C22 C21 C20 120.6(5)
C21 C22 C23 120.4(6)
C18 C23 C22 119.7(6)
O4 C24 Mn1 177.4(6)
O5 C25 Mn1 177.7(5)
O6 C26 Mn1 178.9(5)

loop_
_geom_bond_atom_site_label_1
_geom_bond_atom_site_label_2
_geom_bond_distance
Mn1 C26 1.785(5)
Mn1 C25 1.789(5)
Mn1 C24 1.794(5)
Mn1 C1 2.134(4)
Mn1 C2 2.135(5)
Mn1 C3 2.138(5)
Mn1 C5 2.141(4)
Mn1 C4 2.147(5)
P1 C2 1.826(4)
P1 C18 1.833(4)
P1 C12 1.836(4)
O1 C6 1.395(5)
O1 C7 1.444(6)
O2 C6 1.412(5)
O2 C9 1.435(5)
O3 C11 1.398(9)
O3 C10 1.413(9)
O4 C24 1.154(7)
O5 C25 1.152(7)
O6 C26 1.156(6)
C1 C5 1.413(6)
C1 C2 1.447(6)
C1 C6 1.490(6)
C2 C3 1.438(6)
C3 C4 1.412(7)
C4 C5 1.421(7)
C7 C8 1.514(8)
C8 C9 1.503(7)
C9 C10 1.589(8)
C12 C17 1.381(7)
C12 C13 1.385(7)
C13 C14 1.406(8)
C14 C15 1.328(10)
C15 C16 1.380(10)
C16 C17 1.384(8)
C18 C23 1.390(7)
C18 C19 1.391(7)
C19 C20 1.393(7)
C20 C21 1.398(9)
C21 C22 1.355(10)
C22 C23 1.410(9)
